data_7102140
loop_
_publ_author_name
'Sevryugina, Yulia'
'Hietsoi, Oleksandr'
'Petrukhina, Marina A.'

_publ_section_title
;
 Tetranuclear copper(I) clusters: impact of bridging carboxylate ligands
 on solid state structure and photoluminescence
;
_journal_coden_ASTM CHCOFS
_journal_issue 37
_journal_name_full
;
 Chemical Communications (Cambridge, United Kingdom)
;
_journal_page_first 3853
_journal_page_last 3855
_journal_paper_doi 10.1039/b707957e
_journal_year 2007
_chemical_formula_moiety
;
[Cu4 (O2 C F C6 H4)4]
;
_chemical_formula_sum 'C28 H16 Cu4 F4 O8'
_chemical_formula_weight 810.57
_chemical_melting_point ?
_chemical_name_common tetra-(3-fluorobenzoato-O,O')-tetracopper(I,I,I,I)
_chemical_name_systematic
;
tetra-(3-fluorobenzoato-O,O')-tetracopper(I,I,I,I)
;
_space_group_IT_number 15
_symmetry_cell_setting monoclinic
_symmetry_space_group_name_Hall '-C 2yc'
_symmetry_space_group_name_H-M 'C 1 2/c 1'
_atom_sites_solution_hydrogens geom
_atom_sites_solution_primary direct
_atom_sites_solution_secondary difmap
_audit_creation_method SHELXL-97
_cell_angle_alpha 90.00
_cell_angle_beta 129.578(1)
_cell_angle_gamma 90.00
_cell_formula_units_Z 4
_cell_length_a 17.1591(18)
_cell_length_b 16.0078(16)
_cell_length_c 12.3894(13)
_cell_measurement_reflns_used 2161
_cell_measurement_temperature 173(2)
_cell_measurement_theta_max 25.30
_cell_measurement_theta_min 3.08
_cell_volume 2623.0(5)
_computing_cell_refinement 'SMART, SAINT'
_computing_data_collection SMART
_computing_data_reduction SAINT
_computing_molecular_graphics 'SHELXP-01 (Sheldrick, 2001)'
_computing_publication_material 'SHELXCIF-01 (Sheldrick, 2001)'
_computing_structure_refinement 'SHELXL-01 (Sheldrick, 2001)'
_computing_structure_solution 'SHELXS-01 (Sheldrick, 2001)'
_diffrn_ambient_temperature 173(2)
_diffrn_measured_fraction_theta_full 0.998
_diffrn_measured_fraction_theta_max 0.998
_diffrn_measurement_device_type 'Bruker SMART APEX CCD'
_diffrn_measurement_method '0.3 deg wide \w exposures'
_diffrn_radiation_monochromator graphite
_diffrn_radiation_source 'fine-focus sealed tube'
_diffrn_radiation_type MoK\a
_diffrn_radiation_wavelength 0.71073
_diffrn_reflns_av_R_equivalents 0.0693
_diffrn_reflns_av_sigmaI/netI 0.0672
_diffrn_reflns_limit_h_max 20
_diffrn_reflns_limit_h_min -20
_diffrn_reflns_limit_k_max 18
_diffrn_reflns_limit_k_min -18
_diffrn_reflns_limit_l_max 14
_diffrn_reflns_limit_l_min -14
_diffrn_reflns_number 9452
_diffrn_reflns_theta_full 24.99
_diffrn_reflns_theta_max 24.99
_diffrn_reflns_theta_min 2.00
_diffrn_standards_decay_% 0
_diffrn_standards_interval_count na
_diffrn_standards_interval_time na
_diffrn_standards_number 'none (area detector data)'
_exptl_absorpt_coefficient_mu 3.281
_exptl_absorpt_correction_T_max 0.8799
_exptl_absorpt_correction_T_min 0.8531
_exptl_absorpt_correction_type 'multi-scan (SADABS)'
_exptl_crystal_colour colorless
_exptl_crystal_density_diffrn 2.053
_exptl_crystal_density_meas ?
_exptl_crystal_density_method .
_exptl_crystal_description block
_exptl_crystal_F_000 1600
_exptl_crystal_size_max 0.05
_exptl_crystal_size_mid 0.05
_exptl_crystal_size_min 0.04
_refine_diff_density_max 0.852
_refine_diff_density_min -0.484
_refine_diff_density_rms 0.135
_refine_ls_extinction_coef noref
_refine_ls_extinction_method none
_refine_ls_goodness_of_fit_ref 1.061
_refine_ls_hydrogen_treatment constr
_refine_ls_matrix_type full
_refine_ls_number_parameters 199
_refine_ls_number_reflns 2302
_refine_ls_number_restraints 0
_refine_ls_restrained_S_all 1.061
_refine_ls_R_factor_all 0.0933
_refine_ls_R_factor_gt 0.0538
_refine_ls_shift/su_max 0.000
_refine_ls_shift/su_mean 0.000
_refine_ls_structure_factor_coef Fsqd
_refine_ls_weighting_details 'calc w=1/[\s^2^(Fo^2^)+(0.0602P)^2^+2.5595P] where P=(Fo^2^+2Fc^2^)/3'
_refine_ls_weighting_scheme calc
_refine_ls_wR_factor_gt 0.1162
_refine_ls_wR_factor_ref 0.1321
_reflns_number_gt 1535
_reflns_number_total 2302
_reflns_threshold_expression >2sigma(I)
_cod_data_source_file b707957e.txt
_cod_data_source_block '[Cu4(O2C(3-F)C6H4)4]_(1)'
_cod_depositor_comments
;
The following automatic conversions were performed:

'_chemical_melting_point' value 'not measured' was changed to '?' -
the value is undefined or not given.

Automatic conversion script
Id: cif_fix_values 1646 2011-03-28 12:23:43Z adriana 
;
_cod_database_code 7102140

loop_
_symmetry_equiv_pos_as_xyz
'x, y, z'
'-x, y, -z+1/2'
'x+1/2, y+1/2, z'
'-x+1/2, y+1/2, -z+1/2'
'-x, -y, -z'
'x, -y, z-1/2'
'-x+1/2, -y+1/2, -z'
'x+1/2, -y+1/2, z-1/2'

loop_
_atom_site_label
_atom_site_type_symbol
_atom_site_fract_x
_atom_site_fract_y
_atom_site_fract_z
_atom_site_U_iso_or_equiv
_atom_site_adp_type
_atom_site_occupancy
_atom_site_symmetry_multiplicity
_atom_site_calc_flag
_atom_site_refinement_flags
Cu1 Cu 0.05541(6) 0.37153(5) 0.89890(8) 0.0289(3) Uani 1 1 d .
Cu2 Cu 0.14956(6) 0.37529(5) 0.78613(9) 0.0310(3) Uani 1 1 d .
O1 O 0.0855(3) 0.2582(3) 0.9123(5) 0.0284(11) Uani 1 1 d .
O2 O 0.0342(3) 0.4856(3) 0.9038(4) 0.0286(11) Uani 1 1 d .
O3 O 0.1666(3) 0.2627(3) 0.8260(5) 0.0290(11) Uani 1 1 d .
O4 O -0.1359(3) 0.4876(3) 0.7581(5) 0.0311(11) Uani 1 1 d .
F1 F 0.0930(4) -0.0444(3) 1.0157(5) 0.0587(13) Uani 1 1 d .
F2 F -0.2210(3) 0.7905(3) 0.6924(5) 0.0615(14) Uani 1 1 d .
C1 C 0.1311(4) 0.2247(4) 0.8739(7) 0.0267(16) Uani 1 1 d .
C2 C -0.0503(5) 0.5230(4) 0.8350(7) 0.0248(15) Uani 1 1 d .
C3 C 0.1436(5) 0.1316(4) 0.8883(6) 0.0257(15) Uani 1 1 d .
C4 C -0.0479(5) 0.6155(4) 0.8477(6) 0.0228(14) Uani 1 1 d .
C5 C 0.1097(5) 0.0858(4) 0.9455(7) 0.0280(16) Uani 1 1 d .
H5 H 0.0764 0.1119 0.9751 0.034 Uiso 1 1 calc R
C6 C 0.1259(5) 0.0008(4) 0.9582(7) 0.0349(17) Uani 1 1 d .
C7 C 0.1692(5) -0.0408(4) 0.9135(7) 0.0370(18) Uani 1 1 d .
H7 H 0.1766 -0.0999 0.9219 0.044 Uiso 1 1 calc R
C8 C 0.2022(6) 0.0048(5) 0.8556(8) 0.0419(19) Uani 1 1 d .
H8 H 0.2328 -0.0227 0.8231 0.050 Uiso 1 1 calc R
C9 C 0.1908(5) 0.0920(4) 0.8444(7) 0.0331(17) Uani 1 1 d .
H9 H 0.2154 0.1237 0.8069 0.040 Uiso 1 1 calc R
C10 C -0.1376(5) 0.6607(4) 0.7658(7) 0.0263(15) Uani 1 1 d .
H10 H -0.2008 0.6328 0.7049 0.032 Uiso 1 1 calc R
C11 C -0.1331(5) 0.7451(4) 0.7743(7) 0.0318(17) Uani 1 1 d .
C12 C -0.0446(5) 0.7882(4) 0.8595(7) 0.0318(16) Uani 1 1 d .
H12 H -0.0444 0.8476 0.8611 0.038 Uiso 1 1 calc R
C13 C 0.0441(5) 0.7443(4) 0.9428(7) 0.0342(18) Uani 1 1 d .
H13 H 0.1067 0.7728 1.0053 0.041 Uiso 1 1 calc R
C14 C 0.0415(5) 0.6580(4) 0.9351(7) 0.0287(16) Uani 1 1 d .
H14 H 0.1032 0.6276 0.9918 0.034 Uiso 1 1 calc R

loop_
_atom_site_aniso_label
_atom_site_aniso_U_11
_atom_site_aniso_U_22
_atom_site_aniso_U_33
_atom_site_aniso_U_23
_atom_site_aniso_U_13
_atom_site_aniso_U_12
Cu1 0.0339(5) 0.0217(5) 0.0296(5) 0.0013(4) 0.0194(4) 0.0062(4)
Cu2 0.0338(5) 0.0219(5) 0.0366(5) 0.0060(4) 0.0221(4) 0.0025(4)
O1 0.028(3) 0.023(3) 0.034(3) 0.002(2) 0.020(2) 0.006(2)
O2 0.031(3) 0.021(3) 0.029(3) -0.003(2) 0.016(2) 0.003(2)
O3 0.031(3) 0.024(3) 0.035(3) 0.005(2) 0.022(3) 0.000(2)
O4 0.032(3) 0.025(3) 0.033(3) -0.007(2) 0.019(2) -0.005(2)
F1 0.096(4) 0.030(2) 0.071(3) 0.000(2) 0.064(3) -0.013(2)
F2 0.041(3) 0.041(3) 0.089(4) 0.015(3) 0.035(3) 0.010(2)
C1 0.016(3) 0.023(4) 0.021(4) -0.004(3) 0.003(3) 0.000(3)
C2 0.040(4) 0.020(3) 0.026(4) 0.005(3) 0.027(4) 0.009(3)
C3 0.021(3) 0.023(4) 0.021(3) -0.007(3) 0.007(3) -0.002(3)
C4 0.030(4) 0.019(3) 0.026(3) 0.004(3) 0.021(3) 0.005(3)
C5 0.039(4) 0.022(4) 0.030(4) -0.001(3) 0.025(4) 0.009(3)
C6 0.040(4) 0.028(4) 0.035(4) 0.000(3) 0.023(4) -0.004(3)
C7 0.045(5) 0.017(4) 0.031(4) -0.003(3) 0.016(4) 0.008(3)
C8 0.045(5) 0.036(4) 0.041(5) -0.002(4) 0.026(4) 0.010(4)
C9 0.031(4) 0.031(4) 0.039(4) -0.001(3) 0.023(4) 0.004(3)
C10 0.027(4) 0.023(3) 0.030(4) 0.005(3) 0.018(3) -0.001(3)
C11 0.029(4) 0.028(4) 0.040(4) 0.012(3) 0.023(4) 0.012(3)
C12 0.038(4) 0.021(4) 0.036(4) -0.003(3) 0.024(4) -0.004(3)
C13 0.032(4) 0.031(4) 0.032(4) 0.005(3) 0.017(4) 0.003(3)
C14 0.029(4) 0.030(4) 0.026(4) 0.001(3) 0.017(3) 0.002(3)

loop_
_atom_type_symbol
_atom_type_description
_atom_type_scat_dispersion_real
_atom_type_scat_dispersion_imag
_atom_type_scat_source
C C 0.0033 0.0016 'International Tables Vol C Tables 4.2.6.8 and 6.1.1.4'
H H 0.0000 0.0000 'International Tables Vol C Tables 4.2.6.8 and 6.1.1.4'
O O 0.0106 0.0060 'International Tables Vol C Tables 4.2.6.8 and 6.1.1.4'
F F 0.0171 0.0103 'International Tables Vol C Tables 4.2.6.8 and 6.1.1.4'
Cu Cu 0.3201 1.2651 'International Tables Vol C Tables 4.2.6.8 and 6.1.1.4'

loop_
_geom_angle_atom_site_label_1
_geom_angle_atom_site_label_2
_geom_angle_atom_site_label_3
_geom_angle
_geom_angle_site_symmetry_1
_geom_angle_site_symmetry_3
_geom_angle_publ_flag
O1 Cu1 O2 174.6(2) . . y
O1 Cu1 Cu2 103.49(13) . 2_556 y
O2 Cu1 Cu2 80.29(13) . 2_556 y
O1 Cu1 Cu2 81.16(13) . . y
O2 Cu1 Cu2 100.74(14) . . y
Cu2 Cu1 Cu2 116.03(3) 2_556 . y
O1 Cu1 Cu1 91.91(14) . 2_556 y
O2 Cu1 Cu1 93.35(13) . 2_556 y
Cu2 Cu1 Cu1 58.32(3) 2_556 2_556 y
Cu2 Cu1 Cu1 57.78(3) . 2_556 y
O3 Cu2 O4 176.8(2) . 2_556 y
O3 Cu2 Cu1 95.96(13) . 2_556 y
O4 Cu2 Cu1 85.40(14) 2_556 2_556 y
O3 Cu2 Cu1 83.46(14) . . y
O4 Cu2 Cu1 99.71(14) 2_556 . y
Cu1 Cu2 Cu1 63.91(3) 2_556 . y
O3 Cu2 Cu2 91.10(13) . 2_556 y
O4 Cu2 Cu2 91.56(14) 2_556 2_556 y
Cu1 Cu2 Cu2 32.09(2) 2_556 2_556 y
Cu1 Cu2 Cu2 31.88(2) . 2_556 y
C1 O1 Cu1 125.5(4) . . n
C2 O2 Cu1 126.9(4) . . n
C1 O3 Cu2 124.2(4) . . n
C2 O4 Cu2 121.6(4) . 2_556 n
O3 C1 O1 125.5(6) . . n
O3 C1 C3 117.7(6) . . n
O1 C1 C3 116.8(6) . . n
O4 C2 O2 125.2(6) . . n
O4 C2 C4 117.7(6) . . n
O2 C2 C4 117.1(6) . . n
C5 C3 C9 120.1(6) . . n
C5 C3 C1 121.0(6) . . n
C9 C3 C1 118.9(6) . . n
C14 C4 C10 118.8(6) . . n
C14 C4 C2 121.3(6) . . n
C10 C4 C2 119.8(6) . . n
C6 C5 C3 117.6(6) . . n
C7 C6 F1 118.0(6) . . n
C7 C6 C5 124.3(7) . . n
F1 C6 C5 117.6(6) . . n
C6 C7 C8 117.9(7) . . n
C7 C8 C9 120.2(7) . . n
C3 C9 C8 119.7(7) . . n
C11 C10 C4 118.7(6) . . n
C10 C11 C12 123.1(6) . . n
C10 C11 F2 119.4(6) . . n
C12 C11 F2 117.5(6) . . n
C11 C12 C13 118.6(6) . . n
C12 C13 C14 119.3(7) . . n
C4 C14 C13 121.4(6) . . n

loop_
_geom_bond_atom_site_label_1
_geom_bond_atom_site_label_2
_geom_bond_distance
_geom_bond_site_symmetry_2
_geom_bond_publ_flag
Cu1 O1 1.865(4) . y
Cu1 O2 1.870(4) . y
Cu1 Cu2 2.7120(12) 2_556 y
Cu1 Cu2 2.7280(11) . y
Cu1 Cu1 2.8790(16) 2_556 y
Cu2 O3 1.842(4) . y
Cu2 O4 1.851(4) 2_556 y
Cu2 Cu1 2.7120(12) 2_556 n
Cu2 Cu2 4.6142(17) 2_556 y
O1 C1 1.265(7) . n
O2 C2 1.270(7) . n
O3 C1 1.247(7) . n
O4 C2 1.266(8) . n
O4 Cu2 1.851(4) 2_556 n
F1 C6 1.365(8) . n
F2 C11 1.372(7) . n
C1 C3 1.500(8) . n
C2 C4 1.488(8) . n
C3 C5 1.380(9) . n
C3 C9 1.383(9) . n
C4 C14 1.368(9) . n
C4 C10 1.389(8) . n
C5 C6 1.377(9) . n
C6 C7 1.352(10) . n
C7 C8 1.373(10) . n
C8 C9 1.405(9) . n
C10 C11 1.354(8) . n
C11 C12 1.362(9) . n
C12 C13 1.368(9) . n
C13 C14 1.384(9) . n
